data_4336385
loop_
_publ_author_name
'Jiangang Yu'
'Gerald Kehr'
'Constantin G. Daniliuc'
'Gerhard Erker'

_publ_section_title
;
 Reaction of Diphenylphosphanylacetylene with RB(C6F5)2 Reagents: Evidence
 for a Remarkable Sequence of Synergistic Frustrated Lewis Pair Addition
 Reactions
;
_journal_name_full 'Inorganic Chemistry'
_journal_page_first 11661
_journal_page_last 11668
_journal_paper_doi 10.1021/ic402139g
_journal_volume 52
_journal_year 2013
_chemical_formula_sum 'C39 H19 B F15 P'
_chemical_formula_weight 814.32
_chemical_name_systematic
; 
 ? 
;
_space_group_IT_number 14
_symmetry_cell_setting monoclinic
_symmetry_space_group_name_Hall '-P 2ybc'
_symmetry_space_group_name_H-M 'P 1 21/c 1'
_atom_sites_solution_hydrogens geom
_atom_sites_solution_primary direct
_atom_sites_solution_secondary difmap
_audit_creation_method SHELXL-97
_cell_angle_alpha 90.00
_cell_angle_beta 104.768(5)
_cell_angle_gamma 90.00
_cell_formula_units_Z 4
_cell_length_a 11.1554(10)
_cell_length_b 20.4812(14)
_cell_length_c 15.9966(7)
_cell_measurement_reflns_used 5857
_cell_measurement_temperature 223(2)
_cell_measurement_theta_max 68.25
_cell_measurement_theta_min 0.88
_cell_volume 3534.1(4)
_computing_cell_refinement 'Collect (Nonius B.V., 1998)'
_computing_data_collection 'Collect (Nonius B.V., 1998)'
_computing_data_reduction 'Denzo-SMN (Otwinowski & Minor, 1997)'
_computing_molecular_graphics 'XP (BrukerAXS, 2000)'
_computing_publication_material 'SHELXL-97 (Sheldrick, 1997)'
_computing_structure_refinement 'SHELXL-97 (Sheldrick, 1997)'
_computing_structure_solution 'SHELXS-97 (Sheldrick, 1990)'
_diffrn_ambient_temperature 223(2)
_diffrn_measured_fraction_theta_full 0.971
_diffrn_measured_fraction_theta_max 0.971
_diffrn_measurement_device_type 'Nonius KappaCCD APEXII'
_diffrn_measurement_method '\w and \f scans'
_diffrn_radiation_monochromator graphite
_diffrn_radiation_source 'fine-focus sealed tube'
_diffrn_radiation_type CuK\a
_diffrn_radiation_wavelength 1.54178
_diffrn_reflns_av_R_equivalents 0.037
_diffrn_reflns_av_sigmaI/netI 0.0225
_diffrn_reflns_limit_h_max 13
_diffrn_reflns_limit_h_min 0
_diffrn_reflns_limit_k_max 24
_diffrn_reflns_limit_k_min 0
_diffrn_reflns_limit_l_max 18
_diffrn_reflns_limit_l_min -18
_diffrn_reflns_number 25467
_diffrn_reflns_theta_full 67.04
_diffrn_reflns_theta_max 67.04
_diffrn_reflns_theta_min 3.58
_exptl_absorpt_coefficient_mu 1.688
_exptl_absorpt_correction_T_max 0.7078
_exptl_absorpt_correction_T_min 0.6059
_exptl_absorpt_correction_type multi-scan
_exptl_absorpt_process_details 'Denzo (Otwinowski, Borek, Majewski & Minor, 2003)'
_exptl_crystal_colour colourless
_exptl_crystal_density_diffrn 1.530
_exptl_crystal_description prism
_exptl_crystal_F_000 1632
_exptl_crystal_size_max 0.33
_exptl_crystal_size_mid 0.26
_exptl_crystal_size_min 0.22
_refine_diff_density_max 0.302
_refine_diff_density_min -0.209
_refine_diff_density_rms 0.037
_refine_ls_extinction_method none
_refine_ls_goodness_of_fit_ref 1.035
_refine_ls_hydrogen_treatment constr
_refine_ls_matrix_type full
_refine_ls_number_parameters 569
_refine_ls_number_reflns 6126
_refine_ls_number_restraints 121
_refine_ls_restrained_S_all 1.045
_refine_ls_R_factor_all 0.0434
_refine_ls_R_factor_gt 0.0391
_refine_ls_shift/su_max 0.001
_refine_ls_shift/su_mean 0.000
_refine_ls_structure_factor_coef Fsqd
_refine_ls_weighting_details 'calc w=1/[\s^2^(Fo^2^)+(0.0485P)^2^+1.3086P] where P=(Fo^2^+2Fc^2^)/3'
_refine_ls_weighting_scheme calc
_refine_ls_wR_factor_gt 0.0996
_refine_ls_wR_factor_ref 0.1033
_reflns_number_gt 5493
_reflns_number_total 6126
_reflns_threshold_expression >2sigma(I)
_cod_data_source_file ic402139g_si_002_2.cif
_cod_data_source_block erk6970
_cod_database_code 4336385

loop_
_symmetry_equiv_pos_as_xyz
'x, y, z'
'-x, y+1/2, -z+1/2'
'-x, -y, -z'
'x, -y-1/2, z-1/2'

loop_
_atom_site_label
_atom_site_type_symbol
_atom_site_fract_x
_atom_site_fract_y
_atom_site_fract_z
_atom_site_U_iso_or_equiv
_atom_site_adp_type
_atom_site_occupancy
_atom_site_symmetry_multiplicity
_atom_site_calc_flag
_atom_site_refinement_flags
_atom_site_disorder_assembly
_atom_site_disorder_group
P1 P 0.84220(4) 0.17585(2) 0.38591(3) 0.04507(13) Uani 1 1 d . . .
B1 B 1.03043(18) 0.17617(9) 0.43468(12) 0.0415(4) Uani 1 1 d . . .
C1 C 0.87825(17) 0.26039(9) 0.39556(12) 0.0498(4) Uani 1 1 d . . .
H1 H 0.8267 0.2973 0.3830 0.060 Uiso 1 1 calc R . .
C2 C 1.00212(16) 0.25536(8) 0.42641(10) 0.0431(4) Uani 1 1 d . . .
C11 C 0.73118(17) 0.14625(9) 0.44107(12) 0.0504(4) Uani 1 1 d . . .
C12 C 0.6234(2) 0.18040(12) 0.43861(17) 0.0723(6) Uani 1 1 d . . .
H12 H 0.6085 0.2209 0.4101 0.087 Uiso 1 1 calc R . .
C13 C 0.5371(2) 0.15431(16) 0.4787(2) 0.0912(8) Uani 1 1 d . . .
H13 H 0.4637 0.1773 0.4772 0.109 Uiso 1 1 calc R . .
C14 C 0.5588(2) 0.09509(14) 0.52042(18) 0.0795(7) Uani 1 1 d . . .
H14 H 0.4996 0.0776 0.5467 0.095 Uiso 1 1 calc R . .
C15 C 0.6655(2) 0.06166(12) 0.52392(16) 0.0684(6) Uani 1 1 d . . .
H15 H 0.6802 0.0215 0.5531 0.082 Uiso 1 1 calc R . .
C16 C 0.75228(19) 0.08698(10) 0.48428(14) 0.0580(5) Uani 1 1 d . . .
H16 H 0.8259 0.0638 0.4867 0.070 Uiso 1 1 calc R . .
C21 C 0.78458(17) 0.15203(9) 0.27397(12) 0.0500(4) Uani 1 1 d . . .
C22 C 0.7109(2) 0.09684(10) 0.25134(14) 0.0614(5) Uani 1 1 d . . .
H22 H 0.6848 0.0733 0.2939 0.074 Uiso 1 1 calc R . .
C23 C 0.6761(2) 0.07660(12) 0.16590(16) 0.0746(6) Uani 1 1 d . . .
H23 H 0.6265 0.0392 0.1507 0.089 Uiso 1 1 calc R . .
C24 C 0.7138(2) 0.11078(12) 0.10333(15) 0.0745(6) Uani 1 1 d . . .
H24 H 0.6903 0.0966 0.0456 0.089 Uiso 1 1 calc R . .
C25 C 0.7853(2) 0.16547(12) 0.12480(14) 0.0729(6) Uani 1 1 d . . .
H25 H 0.8101 0.1890 0.0816 0.087 Uiso 1 1 calc R . .
C26 C 0.8215(2) 0.18650(11) 0.21014(13) 0.0611(5) Uani 1 1 d . . .
H26 H 0.8709 0.2240 0.2246 0.073 Uiso 1 1 calc R . .
C31 C 1.08231(15) 0.14854(8) 0.53206(10) 0.0409(4) Uani 1 1 d . . .
F32 F 0.92714(10) 0.20301(5) 0.58326(7) 0.0569(3) Uani 1 1 d . . .
C32 C 1.02720(17) 0.16348(9) 0.59865(11) 0.0449(4) Uani 1 1 d . . .
F33 F 1.00556(12) 0.15526(6) 0.74130(7) 0.0636(3) Uani 1 1 d . . .
C33 C 1.06760(18) 0.14024(9) 0.68186(11) 0.0485(4) Uani 1 1 d . . .
F34 F 1.21101(13) 0.07777(7) 0.78413(7) 0.0744(4) Uani 1 1 d . . .
C34 C 1.17033(19) 0.10116(10) 0.70348(11) 0.0531(5) Uani 1 1 d . . .
F35 F 1.33338(11) 0.04847(6) 0.66137(8) 0.0667(3) Uani 1 1 d . . .
C35 C 1.23149(17) 0.08592(9) 0.64146(12) 0.0501(4) Uani 1 1 d . . .
F36 F 1.25388(10) 0.09295(6) 0.50225(7) 0.0557(3) Uani 1 1 d . . .
C36 C 1.18683(16) 0.10953(8) 0.55866(11) 0.0439(4) Uani 1 1 d . . .
C41 C 1.08028(15) 0.14093(8) 0.35945(10) 0.0421(4) Uani 1 1 d . . .
F42 F 1.15373(12) 0.23644(5) 0.30504(7) 0.0648(3) Uani 1 1 d . . .
C42 C 1.12956(18) 0.17171(9) 0.29873(12) 0.0482(4) Uani 1 1 d . . .
F43 F 1.19718(16) 0.17404(7) 0.17014(9) 0.0883(5) Uani 1 1 d . . .
C43 C 1.1534(2) 0.14041(10) 0.22820(13) 0.0587(5) Uani 1 1 d . . .
F44 F 1.15402(17) 0.04406(7) 0.14882(9) 0.0909(5) Uani 1 1 d . . .
C44 C 1.1304(2) 0.07503(11) 0.21644(13) 0.0616(5) Uani 1 1 d . . .
F45 F 1.05886(15) -0.02234(6) 0.26384(9) 0.0821(4) Uani 1 1 d . . .
C45 C 1.0826(2) 0.04175(9) 0.27502(13) 0.0562(5) Uani 1 1 d . . .
F46 F 1.00727(11) 0.03975(5) 0.39742(7) 0.0603(3) Uani 1 1 d . . .
C46 C 1.05875(17) 0.07482(9) 0.34355(11) 0.0469(4) Uani 1 1 d . . .
C51 C 1.09134(17) 0.30987(9) 0.44891(10) 0.0444(4) Uani 1 1 d . . .
F52 F 0.93829(11) 0.39277(6) 0.41782(9) 0.0689(3) Uani 1 1 d . . .
C52 C 1.05768(18) 0.37579(9) 0.44327(12) 0.0507(4) Uani 1 1 d . . .
F53 F 1.10571(14) 0.48781(6) 0.45404(10) 0.0807(4) Uani 1 1 d . . .
C53 C 1.1430(2) 0.42561(9) 0.46177(13) 0.0578(5) Uani 1 1 d . . .
F54 F 1.35080(14) 0.45966(6) 0.50622(9) 0.0823(4) Uani 1 1 d . . .
C54 C 1.2663(2) 0.41144(10) 0.48812(13) 0.0592(5) Uani 1 1 d . . .
F55 F 1.42590(12) 0.33324(7) 0.52128(10) 0.0782(4) Uani 1 1 d . . .
C55 C 1.30492(19) 0.34744(10) 0.49596(12) 0.0559(5) Uani 1 1 d . . .
F56 F 1.26178(10) 0.23686(5) 0.48424(8) 0.0615(3) Uani 1 1 d . . .
C56 C 1.21781(17) 0.29850(9) 0.47651(11) 0.0483(4) Uani 1 1 d . . .
C61 C 0.5210(4) 0.1932(2) 0.7495(3) 0.0860(14) Uani 0.738(6) 1 d PD A 1
C62 C 0.4800(8) 0.1655(4) 0.8131(6) 0.0898(19) Uani 0.738(6) 1 d PDU A 1
H62 H 0.4139 0.1851 0.8303 0.108 Uiso 0.738(6) 1 calc PR A 1
C63 C 0.5325(5) 0.1086(2) 0.8544(3) 0.0961(14) Uani 0.738(6) 1 d PD A 1
H63 H 0.5006 0.0898 0.8978 0.115 Uiso 0.738(6) 1 calc PR A 1
C64 C 0.6276(6) 0.0811(3) 0.8324(3) 0.1016(16) Uani 0.738(6) 1 d PDU A 1
H64 H 0.6636 0.0430 0.8609 0.122 Uiso 0.738(6) 1 calc PR A 1
C65 C 0.6745(4) 0.1078(3) 0.7678(3) 0.0959(15) Uani 0.738(6) 1 d PD A 1
H65 H 0.7416 0.0879 0.7523 0.115 Uiso 0.738(6) 1 calc PR A 1
C66 C 0.6224(10) 0.1631(5) 0.7271(7) 0.102(3) Uani 0.738(6) 1 d PDU A 1
H66 H 0.6543 0.1815 0.6834 0.123 Uiso 0.738(6) 1 calc PR A 1
C67 C 0.4636(10) 0.2532(5) 0.7050(7) 0.173(5) Uani 0.738(6) 1 d PDU A 1
H67A H 0.5062 0.2658 0.6617 0.260 Uiso 0.738(6) 1 calc PR A 1
H67B H 0.4700 0.2881 0.7469 0.260 Uiso 0.738(6) 1 calc PR A 1
H67C H 0.3769 0.2450 0.6773 0.260 Uiso 0.738(6) 1 calc PR A 1
C61A C 0.5797(10) 0.1256(5) 0.7859(7) 0.079(3) Uani 0.262(6) 1 d PDU A 2
C62A C 0.480(2) 0.1453(10) 0.8108(19) 0.096(7) Uani 0.262(6) 1 d PDU A 2
H62A H 0.4495 0.1182 0.8480 0.116 Uiso 0.262(6) 1 calc PR A 2
C63A C 0.4205(16) 0.2029(9) 0.7848(12) 0.136(6) Uani 0.262(6) 1 d PDU A 2
H63A H 0.3529 0.2169 0.8053 0.163 Uiso 0.262(6) 1 calc PR A 2
C64A C 0.464(2) 0.2381(11) 0.7287(16) 0.120(7) Uani 0.262(6) 1 d PDU A 2
H64A H 0.4232 0.2777 0.7096 0.144 Uiso 0.262(6) 1 calc PR A 2
C65A C 0.5616(12) 0.2217(7) 0.6968(9) 0.104(4) Uani 0.262(6) 1 d PDU A 2
H65A H 0.5858 0.2490 0.6567 0.124 Uiso 0.262(6) 1 calc PR A 2
C66A C 0.624(3) 0.1657(16) 0.723(3) 0.123(9) Uani 0.262(6) 1 d PDU A 2
H66A H 0.6917 0.1529 0.7025 0.148 Uiso 0.262(6) 1 calc PR A 2
C67A C 0.646(3) 0.0627(10) 0.8061(19) 0.178(11) Uani 0.262(6) 1 d PDU A 2
H67D H 0.7039 0.0578 0.7702 0.268 Uiso 0.262(6) 1 calc PR A 2
H67E H 0.5871 0.0271 0.7948 0.268 Uiso 0.262(6) 1 calc PR A 2
H67F H 0.6916 0.0622 0.8665 0.268 Uiso 0.262(6) 1 calc PR A 2

loop_
_atom_site_aniso_label
_atom_site_aniso_U_11
_atom_site_aniso_U_22
_atom_site_aniso_U_33
_atom_site_aniso_U_23
_atom_site_aniso_U_13
_atom_site_aniso_U_12
P1 0.0429(2) 0.0453(3) 0.0471(3) 0.00138(18) 0.01151(19) 0.00102(18)
B1 0.0433(10) 0.0423(10) 0.0408(10) 0.0006(8) 0.0140(8) 0.0003(8)
C1 0.0510(10) 0.0458(10) 0.0509(10) 0.0032(8) 0.0099(8) 0.0049(8)
C2 0.0499(10) 0.0441(9) 0.0365(8) 0.0006(7) 0.0132(7) 0.0003(7)
C11 0.0439(9) 0.0559(11) 0.0531(10) -0.0034(8) 0.0152(8) 0.0009(8)
C12 0.0587(13) 0.0770(15) 0.0854(16) 0.0125(12) 0.0262(12) 0.0163(11)
C13 0.0545(14) 0.120(2) 0.110(2) 0.0077(18) 0.0406(14) 0.0169(14)
C14 0.0638(14) 0.0980(19) 0.0874(17) -0.0017(14) 0.0390(13) -0.0115(13)
C15 0.0722(14) 0.0642(13) 0.0774(15) 0.0004(11) 0.0348(12) -0.0080(11)
C16 0.0551(11) 0.0561(12) 0.0684(13) 0.0022(10) 0.0261(10) 0.0017(9)
C21 0.0456(10) 0.0498(10) 0.0521(10) 0.0018(8) 0.0078(8) 0.0015(8)
C22 0.0635(12) 0.0563(12) 0.0610(12) 0.0020(9) 0.0098(10) -0.0065(10)
C23 0.0832(16) 0.0617(13) 0.0698(15) -0.0118(11) 0.0030(12) -0.0127(12)
C24 0.0872(16) 0.0764(15) 0.0519(12) -0.0077(11) 0.0028(11) 0.0002(13)
C25 0.0858(16) 0.0800(16) 0.0500(12) 0.0039(11) 0.0119(11) -0.0099(13)
C26 0.0659(12) 0.0638(12) 0.0505(11) 0.0013(9) 0.0092(9) -0.0106(10)
C31 0.0435(9) 0.0419(9) 0.0387(8) 0.0005(7) 0.0133(7) -0.0015(7)
F32 0.0604(6) 0.0637(7) 0.0514(6) -0.0031(5) 0.0229(5) 0.0134(5)
C32 0.0485(10) 0.0445(9) 0.0443(9) -0.0016(7) 0.0166(7) -0.0011(8)
F33 0.0837(8) 0.0708(7) 0.0455(6) -0.0082(5) 0.0334(6) -0.0078(6)
C33 0.0600(11) 0.0504(10) 0.0400(9) -0.0066(8) 0.0213(8) -0.0107(8)
F34 0.0883(9) 0.0907(9) 0.0416(6) 0.0188(6) 0.0119(6) 0.0025(7)
C34 0.0642(12) 0.0574(11) 0.0354(9) 0.0071(8) 0.0087(8) -0.0076(9)
F35 0.0620(7) 0.0723(8) 0.0611(7) 0.0159(6) 0.0072(5) 0.0164(6)
C35 0.0504(10) 0.0498(10) 0.0481(10) 0.0072(8) 0.0089(8) 0.0020(8)
F36 0.0519(6) 0.0689(7) 0.0500(6) 0.0059(5) 0.0203(5) 0.0149(5)
C36 0.0465(9) 0.0461(9) 0.0416(9) 0.0011(7) 0.0162(7) 0.0001(7)
C41 0.0424(9) 0.0461(9) 0.0382(8) 0.0025(7) 0.0114(7) 0.0018(7)
F42 0.0958(9) 0.0475(6) 0.0621(7) 0.0030(5) 0.0402(6) -0.0064(6)
C42 0.0589(11) 0.0435(10) 0.0447(9) 0.0008(7) 0.0177(8) -0.0027(8)
F43 0.1382(13) 0.0818(9) 0.0659(8) 0.0006(7) 0.0645(9) -0.0184(9)
C43 0.0739(13) 0.0650(13) 0.0454(10) 0.0022(9) 0.0304(9) -0.0057(10)
F44 0.1390(13) 0.0834(9) 0.0704(8) -0.0270(7) 0.0633(9) -0.0152(9)
C44 0.0781(14) 0.0647(13) 0.0500(11) -0.0145(9) 0.0310(10) -0.0054(11)
F45 0.1188(11) 0.0519(7) 0.0922(9) -0.0232(6) 0.0574(9) -0.0194(7)
C45 0.0672(12) 0.0487(11) 0.0576(11) -0.0104(9) 0.0251(10) -0.0056(9)
F46 0.0791(8) 0.0481(6) 0.0652(7) -0.0014(5) 0.0396(6) -0.0091(5)
C46 0.0509(10) 0.0477(10) 0.0462(9) 0.0004(8) 0.0197(8) -0.0025(8)
C51 0.0543(10) 0.0451(9) 0.0355(8) -0.0014(7) 0.0145(7) -0.0015(8)
F52 0.0674(8) 0.0480(6) 0.0913(9) -0.0020(6) 0.0199(6) 0.0086(5)
C52 0.0618(11) 0.0470(10) 0.0455(10) -0.0037(8) 0.0176(8) 0.0010(9)
F53 0.1025(10) 0.0431(7) 0.1015(10) -0.0075(6) 0.0350(8) -0.0041(6)
C53 0.0830(15) 0.0427(10) 0.0516(11) -0.0053(8) 0.0244(10) -0.0044(10)
F54 0.0936(10) 0.0648(8) 0.0866(9) -0.0096(7) 0.0196(8) -0.0331(7)
C54 0.0752(14) 0.0556(12) 0.0492(11) -0.0086(9) 0.0200(10) -0.0209(10)
F55 0.0550(7) 0.0816(9) 0.0908(9) 0.0082(7) 0.0051(6) -0.0158(6)
C55 0.0567(11) 0.0625(12) 0.0477(10) 0.0000(9) 0.0118(8) -0.0096(9)
F56 0.0504(6) 0.0525(6) 0.0783(8) 0.0070(5) 0.0103(5) 0.0008(5)
C56 0.0550(10) 0.0474(10) 0.0428(9) 0.0011(8) 0.0133(8) -0.0034(8)
C61 0.087(3) 0.081(3) 0.073(2) -0.001(2) -0.010(2) -0.012(2)
C62 0.087(3) 0.090(4) 0.091(4) -0.019(4) 0.021(3) -0.018(3)
C63 0.104(3) 0.109(3) 0.076(3) -0.006(2) 0.024(2) -0.015(3)
C64 0.116(4) 0.092(3) 0.085(3) -0.011(3) 0.004(3) 0.009(3)
C65 0.088(3) 0.111(4) 0.088(3) -0.028(3) 0.020(2) -0.007(3)
C66 0.089(4) 0.150(6) 0.067(3) -0.026(3) 0.019(3) -0.038(4)
C67 0.174(8) 0.122(6) 0.170(8) 0.041(5) -0.056(6) -0.006(5)
C61A 0.074(6) 0.073(6) 0.079(6) -0.008(5) 0.000(5) -0.003(5)
C62A 0.091(9) 0.106(11) 0.089(9) -0.011(8) 0.017(6) -0.024(7)
C63A 0.110(9) 0.146(10) 0.144(10) -0.021(8) 0.018(7) 0.002(8)
C64A 0.114(10) 0.105(10) 0.119(10) -0.021(8) -0.010(8) -0.003(8)
C65A 0.094(7) 0.109(8) 0.090(7) 0.008(6) -0.008(6) -0.022(6)
C66A 0.119(11) 0.125(11) 0.112(11) -0.022(8) 0.004(8) -0.009(8)
C67A 0.177(13) 0.171(14) 0.177(14) -0.003(9) 0.026(9) 0.001(9)

loop_
_atom_type_symbol
_atom_type_description
_atom_type_scat_dispersion_real
_atom_type_scat_dispersion_imag
_atom_type_scat_source
C C 0.0181 0.0091 'International Tables Vol C Tables 4.2.6.8 and 6.1.1.4'
H H 0.0000 0.0000 'International Tables Vol C Tables 4.2.6.8 and 6.1.1.4'
B B 0.0090 0.0039 'International Tables Vol C Tables 4.2.6.8 and 6.1.1.4'
F F 0.0727 0.0534 'International Tables Vol C Tables 4.2.6.8 and 6.1.1.4'
P P 0.2955 0.4335 'International Tables Vol C Tables 4.2.6.8 and 6.1.1.4'

loop_
_geom_angle_atom_site_label_1
_geom_angle_atom_site_label_2
_geom_angle_atom_site_label_3
_geom_angle
C1 P1 C11 117.06(9)
C1 P1 C21 111.38(9)
C11 P1 C21 106.22(9)
C1 P1 B1 77.05(8)
C11 P1 B1 125.60(8)
C21 P1 B1 116.73(8)
C41 B1 C31 116.95(14)
C41 B1 C2 118.26(14)
C31 B1 C2 115.75(14)
C41 B1 P1 103.23(12)
C31 B1 P1 116.51(12)
C2 B1 P1 79.38(10)
C2 C1 P1 98.38(13)
C2 C1 H1 130.8
P1 C1 H1 130.8
C1 C2 C51 126.55(16)
C1 C2 B1 105.17(15)
C51 C2 B1 128.27(15)
C12 C11 C16 119.52(19)
C12 C11 P1 121.19(16)
C16 C11 P1 119.26(14)
C11 C12 C13 119.4(2)
C11 C12 H12 120.3
C13 C12 H12 120.3
C14 C13 C12 120.3(2)
C14 C13 H13 119.8
C12 C13 H13 119.8
C15 C14 C13 120.5(2)
C15 C14 H14 119.8
C13 C14 H14 119.8
C14 C15 C16 119.9(2)
C14 C15 H15 120.1
C16 C15 H15 120.1
C15 C16 C11 120.4(2)
C15 C16 H16 119.8
C11 C16 H16 119.8
C26 C21 C22 119.26(19)
C26 C21 P1 119.61(15)
C22 C21 P1 120.96(15)
C23 C22 C21 119.9(2)
C23 C22 H22 120.0
C21 C22 H22 120.0
C24 C23 C22 120.4(2)
C24 C23 H23 119.8
C22 C23 H23 119.8
C25 C24 C23 120.1(2)
C25 C24 H24 119.9
C23 C24 H24 119.9
C24 C25 C26 120.4(2)
C24 C25 H25 119.8
C26 C25 H25 119.8
C21 C26 C25 119.9(2)
C21 C26 H26 120.0
C25 C26 H26 120.0
C36 C31 C32 113.09(15)
C36 C31 B1 124.22(15)
C32 C31 B1 122.67(15)
F32 C32 C33 115.81(15)
F32 C32 C31 119.86(15)
C33 C32 C31 124.33(17)
F33 C33 C34 120.22(16)
F33 C33 C32 120.21(17)
C34 C33 C32 119.56(16)
F34 C34 C33 120.53(17)
F34 C34 C35 120.27(18)
C33 C34 C35 119.20(16)
F35 C35 C34 120.32(16)
F35 C35 C36 120.39(17)
C34 C35 C36 119.30(17)
F36 C36 C35 115.26(15)
F36 C36 C31 120.25(15)
C35 C36 C31 124.48(16)
C42 C41 C46 113.39(15)
C42 C41 B1 126.30(16)
C46 C41 B1 119.70(15)
F42 C42 C43 116.10(16)
F42 C42 C41 120.11(15)
C43 C42 C41 123.75(17)
F43 C43 C44 119.69(17)
F43 C43 C42 120.40(18)
C44 C43 C42 119.89(17)
F44 C44 C43 120.47(18)
F44 C44 C45 120.54(19)
C43 C44 C45 118.98(17)
F45 C45 C46 121.18(17)
F45 C45 C44 119.53(17)
C46 C45 C44 119.29(18)
F46 C46 C45 116.51(16)
F46 C46 C41 118.79(15)
C45 C46 C41 124.67(17)
C56 C51 C52 114.68(17)
C56 C51 C2 121.21(16)
C52 C51 C2 124.10(17)
F52 C52 C53 117.02(17)
F52 C52 C51 120.11(17)
C53 C52 C51 122.86(19)
F53 C53 C54 119.85(19)
F53 C53 C52 120.3(2)
C54 C53 C52 119.82(19)
F54 C54 C53 120.4(2)
F54 C54 C55 119.6(2)
C53 C54 C55 119.92(18)
F55 C55 C54 120.19(18)
F55 C55 C56 120.65(19)
C54 C55 C56 119.16(19)
F56 C56 C55 116.23(17)
F56 C56 C51 120.22(16)
C55 C56 C51 123.54(18)
C62 C61 C66 117.3(5)
C62 C61 C67 121.7(7)
C66 C61 C67 121.1(7)
C61 C62 C63 122.0(6)
C61 C62 H62 119.0
C63 C62 H62 119.0
C64 C63 C62 119.8(5)
C64 C63 H63 120.1
C62 C63 H63 120.1
C63 C64 C65 120.7(5)
C63 C64 H64 119.7
C65 C64 H64 119.7
C66 C65 C64 119.4(5)
C66 C65 H65 120.3
C64 C65 H65 120.3
C65 C66 C61 120.9(5)
C65 C66 H66 119.6
C61 C66 H66 119.6
C61 C67 H67A 109.5
C61 C67 H67B 109.5
H67A C67 H67B 109.5
C61 C67 H67C 109.5
H67A C67 H67C 109.5
H67B C67 H67C 109.5
C62A C61A C66A 118.7(13)
C62A C61A C67A 127.5(17)
C66A C61A C67A 113.5(16)
C61A C62A C63A 123.3(17)
C61A C62A H62A 118.3
C63A C62A H62A 118.3
C64A C63A C62A 116.1(17)
C64A C63A H63A 122.0
C62A C63A H63A 122.0
C63A C64A C65A 125.5(19)
C63A C64A H64A 117.2
C65A C64A H64A 117.2
C66A C65A C64A 119.3(17)
C66A C65A H65A 120.4
C64A C65A H65A 120.4
C65A C66A C61A 117.0(15)
C65A C66A H66A 121.5
C61A C66A H66A 121.5
C61A C67A H67D 109.5
C61A C67A H67E 109.5
H67D C67A H67E 109.5
C61A C67A H67F 109.5
H67D C67A H67F 109.5
H67E C67A H67F 109.5

loop_
_geom_bond_atom_site_label_1
_geom_bond_atom_site_label_2
_geom_bond_distance
P1 C1 1.7754(19)
P1 C11 1.7991(19)
P1 C21 1.8086(19)
P1 B1 2.045(2)
B1 C41 1.619(2)
B1 C31 1.619(2)
B1 C2 1.651(3)
C1 C2 1.348(3)
C1 H1 0.9400
C2 C51 1.478(2)
C11 C12 1.383(3)
C11 C16 1.387(3)
C12 C13 1.392(3)
C12 H12 0.9400
C13 C14 1.376(4)
C13 H13 0.9400
C14 C15 1.362(3)
C14 H14 0.9400
C15 C16 1.386(3)
C15 H15 0.9400
C16 H16 0.9400
C21 C26 1.387(3)
C21 C22 1.390(3)
C22 C23 1.386(3)
C22 H22 0.9400
C23 C24 1.372(4)
C23 H23 0.9400
C24 C25 1.367(3)
C24 H24 0.9400
C25 C26 1.390(3)
C25 H25 0.9400
C26 H26 0.9400
C31 C36 1.388(2)
C31 C32 1.393(2)
F32 C32 1.350(2)
C32 C33 1.377(3)
F33 C33 1.347(2)
C33 C34 1.368(3)
F34 C34 1.342(2)
C34 C35 1.376(3)
F35 C35 1.341(2)
C35 C36 1.378(2)
F36 C36 1.3539(19)
C41 C42 1.384(2)
C41 C46 1.387(2)
F42 C42 1.352(2)
C42 C43 1.381(3)
F43 C43 1.344(2)
C43 C44 1.367(3)
F44 C44 1.337(2)
C44 C45 1.372(3)
F45 C45 1.342(2)
C45 C46 1.371(3)
F46 C46 1.357(2)
C51 C56 1.386(3)
C51 C52 1.398(3)
F52 C52 1.336(2)
C52 C53 1.375(3)
F53 C53 1.336(2)
C53 C54 1.363(3)
F54 C54 1.345(2)
C54 C55 1.375(3)
F55 C55 1.338(2)
C55 C56 1.376(3)
F56 C56 1.348(2)
C61 C62 1.343(7)
C61 C66 1.412(8)
C61 C67 1.482(9)
C62 C63 1.392(8)
C62 H62 0.9400
C63 C64 1.327(7)
C63 H63 0.9400
C64 C65 1.383(7)
C64 H64 0.9400
C65 C66 1.361(8)
C65 H65 0.9400
C66 H66 0.9400
C67 H67A 0.9700
C67 H67B 0.9700
C67 H67C 0.9700
C61A C62A 1.334(13)
C61A C66A 1.474(16)
C61A C67A 1.479(17)
C62A C63A 1.366(14)
C62A H62A 0.9400
C63A C64A 1.335(14)
C63A H63A 0.9400
C64A C65A 1.360(14)
C64A H64A 0.9400
C65A C66A 1.350(15)
C65A H65A 0.9400
C66A H66A 0.9400
C67A H67D 0.9700
C67A H67E 0.9700
C67A H67F 0.9700

loop_
_geom_torsion_atom_site_label_1
_geom_torsion_atom_site_label_2
_geom_torsion_atom_site_label_3
_geom_torsion_atom_site_label_4
_geom_torsion
C1 P1 B1 C41 -117.48(12)
C11 P1 B1 C41 128.35(12)
C21 P1 B1 C41 -9.83(14)
C1 P1 B1 C31 112.92(14)
C11 P1 B1 C31 -1.26(18)
C21 P1 B1 C31 -139.44(13)
C1 P1 B1 C2 -0.69(10)
C11 P1 B1 C2 -114.86(11)
C21 P1 B1 C2 106.96(11)
C11 P1 C1 C2 124.43(12)
C21 P1 C1 C2 -113.10(13)
B1 P1 C1 C2 0.83(12)
P1 C1 C2 C51 179.86(14)
P1 C1 C2 B1 -1.04(15)
C41 B1 C2 C1 100.33(18)
C31 B1 C2 C1 -113.53(17)
P1 B1 C2 C1 0.91(13)
C41 B1 C2 C51 -80.6(2)
C31 B1 C2 C51 65.5(2)
P1 B1 C2 C51 179.99(16)
C1 P1 C11 C12 43.7(2)
C21 P1 C11 C12 -81.4(2)
B1 P1 C11 C12 136.98(18)
C1 P1 C11 C16 -138.52(16)
C21 P1 C11 C16 96.38(17)
B1 P1 C11 C16 -45.3(2)
C16 C11 C12 C13 -0.8(4)
P1 C11 C12 C13 177.0(2)
C11 C12 C13 C14 0.0(4)
C12 C13 C14 C15 0.8(5)
C13 C14 C15 C16 -0.8(4)
C14 C15 C16 C11 0.0(4)
C12 C11 C16 C15 0.7(3)
P1 C11 C16 C15 -177.03(17)
C1 P1 C21 C26 27.86(19)
C11 P1 C21 C26 156.38(16)
B1 P1 C21 C26 -58.00(19)
C1 P1 C21 C22 -156.81(16)
C11 P1 C21 C22 -28.29(19)
B1 P1 C21 C22 117.33(17)
C26 C21 C22 C23 0.5(3)
P1 C21 C22 C23 -174.83(18)
C21 C22 C23 C24 -0.1(4)
C22 C23 C24 C25 -0.5(4)
C23 C24 C25 C26 0.7(4)
C22 C21 C26 C25 -0.3(3)
P1 C21 C26 C25 175.07(18)
C24 C25 C26 C21 -0.2(4)
C41 B1 C31 C36 17.0(2)
C2 B1 C31 C36 -129.56(18)
P1 B1 C31 C36 139.75(15)
C41 B1 C31 C32 -164.82(16)
C2 B1 C31 C32 48.6(2)
P1 B1 C31 C32 -42.1(2)
C36 C31 C32 F32 177.64(15)
B1 C31 C32 F32 -0.7(3)
C36 C31 C32 C33 -2.6(3)
B1 C31 C32 C33 179.09(17)
F32 C32 C33 F33 2.4(2)
C31 C32 C33 F33 -177.42(16)
F32 C32 C33 C34 -178.39(16)
C31 C32 C33 C34 1.8(3)
F33 C33 C34 F34 -0.5(3)
C32 C33 C34 F34 -179.74(17)
F33 C33 C34 C35 179.35(17)
C32 C33 C34 C35 0.1(3)
F34 C34 C35 F35 -1.1(3)
C33 C34 C35 F35 179.05(17)
F34 C34 C35 C36 178.86(17)
C33 C34 C35 C36 -1.0(3)
F35 C35 C36 F36 -1.0(3)
C34 C35 C36 F36 179.02(16)
F35 C35 C36 C31 180.00(17)
C34 C35 C36 C31 0.1(3)
C32 C31 C36 F36 -177.28(15)
B1 C31 C36 F36 1.0(3)
C32 C31 C36 C35 1.6(3)
B1 C31 C36 C35 179.94(17)
C31 B1 C41 C42 -129.56(19)
C2 B1 C41 C42 16.2(3)
P1 B1 C41 C42 101.10(18)
C31 B1 C41 C46 60.1(2)
C2 B1 C41 C46 -154.19(16)
P1 B1 C41 C46 -69.27(18)
C46 C41 C42 F42 179.00(17)
B1 C41 C42 F42 8.1(3)
C46 C41 C42 C43 1.0(3)
B1 C41 C42 C43 -169.87(19)
F42 C42 C43 F43 -0.5(3)
C41 C42 C43 F43 177.56(19)
F42 C42 C43 C44 -179.4(2)
C41 C42 C43 C44 -1.3(3)
F43 C43 C44 F44 1.7(3)
C42 C43 C44 F44 -179.5(2)
F43 C43 C44 C45 -178.3(2)
C42 C43 C44 C45 0.6(3)
F44 C44 C45 F45 -0.4(3)
C43 C44 C45 F45 179.6(2)
F44 C44 C45 C46 -179.7(2)
C43 C44 C45 C46 0.2(3)
F45 C45 C46 F46 -1.7(3)
C44 C45 C46 F46 177.62(19)
F45 C45 C46 C41 -179.79(19)
C44 C45 C46 C41 -0.5(3)
C42 C41 C46 F46 -178.19(16)
B1 C41 C46 F46 -6.6(2)
C42 C41 C46 C45 -0.1(3)
B1 C41 C46 C45 171.43(18)
C1 C2 C51 C56 -177.02(17)
B1 C2 C51 C56 4.1(3)
C1 C2 C51 C52 1.9(3)
B1 C2 C51 C52 -176.96(16)
C56 C51 C52 F52 -179.66(16)
C2 C51 C52 F52 1.3(3)
C56 C51 C52 C53 1.3(3)
C2 C51 C52 C53 -177.66(17)
F52 C52 C53 F53 0.0(3)
C51 C52 C53 F53 178.99(17)
F52 C52 C53 C54 179.95(17)
C51 C52 C53 C54 -1.0(3)
F53 C53 C54 F54 -0.2(3)
C52 C53 C54 F54 179.85(17)
F53 C53 C54 C55 -179.88(18)
C52 C53 C54 C55 0.1(3)
F54 C54 C55 F55 -0.1(3)
C53 C54 C55 F55 179.57(18)
F54 C54 C55 C56 -179.40(17)
C53 C54 C55 C56 0.3(3)
F55 C55 C56 F56 -0.2(3)
C54 C55 C56 F56 179.02(17)
F55 C55 C56 C51 -179.16(17)
C54 C55 C56 C51 0.1(3)
C52 C51 C56 F56 -179.77(15)
C2 C51 C56 F56 -0.7(2)
C52 C51 C56 C55 -0.9(3)
C2 C51 C56 C55 178.16(17)
C66 C61 C62 C63 -1.4(12)
C67 C61 C62 C63 179.1(8)
C61 C62 C63 C64 1.5(11)
C62 C63 C64 C65 -0.8(9)
C63 C64 C65 C66 0.3(10)
C64 C65 C66 C61 -0.3(15)
C62 C61 C66 C65 0.9(15)
C67 C61 C66 C65 -179.7(10)
C66A C61A C62A C63A -4(4)
C67A C61A C62A C63A -176(2)
C61A C62A C63A C64A 3(4)
C62A C63A C64A C65A -1(4)
C63A C64A C65A C66A -1(4)
C64A C65A C66A C61A 0(5)
C62A C61A C66A C65A 2(5)
C67A C61A C66A C65A 175(3)
